data_1505931
loop_
_publ_author_name
'Krasnova, Larissa B.'
'Yudin, Andrei K.'

_publ_section_title
;
 Highly regioselective transformation of alkenyl bromides into
 alpha-bromoaziridines and alpha-bromohydrazones.
;
_journal_issue 10
_journal_name_full 'Organic letters'
_journal_page_first 2011
_journal_page_last 2014
_journal_paper_doi 10.1021/ol060336z
_journal_volume 8
_journal_year 2006
_chemical_formula_moiety 'C12 H11 Br O2 N2'
_chemical_formula_sum 'C12 H11 Br N2 O2'
_chemical_formula_weight 295.14
_chemical_name_systematic
; 
 ? 
;
_space_group_IT_number 2
_symmetry_cell_setting triclinic
_symmetry_space_group_name_Hall '-P 1'
_symmetry_space_group_name_H-M 'P -1'
_atom_sites_solution_hydrogens geom
_atom_sites_solution_primary direct
_atom_sites_solution_secondary difmap
_audit_creation_method SHELXL-97
_cell_angle_alpha 64.462(4)
_cell_angle_beta 75.228(3)
_cell_angle_gamma 74.537(4)
_cell_formula_units_Z 2
_cell_length_a 7.8657(5)
_cell_length_b 9.0257(5)
_cell_length_c 9.6680(6)
_cell_measurement_reflns_used 5025
_cell_measurement_temperature 150(1)
_cell_measurement_theta_max 27.5
_cell_measurement_theta_min 2.6
_cell_volume 589.10(7)
_computing_cell_refinement 'Denzo-SMN (Otwinowski & Minor, 1997)'
_computing_data_collection 'Collect (Nonius BV, 1997-2003)'
_computing_data_reduction Denzo-SMN
_computing_molecular_graphics 'SHELXTL V6.12'
_computing_publication_material 'SHELXTL V6.12'
_computing_structure_refinement 'SHELXTL V6.12(Sheldrick, 2001)'
_computing_structure_solution 'SIR-92 (Altomare et al., 1993)'
_diffrn_ambient_temperature 150(1)
_diffrn_detector_area_resol_mean 9
_diffrn_measured_fraction_theta_full 0.991
_diffrn_measured_fraction_theta_max 0.991
_diffrn_measurement_device_type 'Nonius KappaCCD'
_diffrn_measurement_method '\f scans and \w scans with \k offsets'
_diffrn_radiation_monochromator graphite
_diffrn_radiation_source 'fine-focus sealed tube'
_diffrn_radiation_type MoK\a
_diffrn_radiation_wavelength 0.71073
_diffrn_reflns_av_R_equivalents 0.0539
_diffrn_reflns_av_sigmaI/netI 0.0573
_diffrn_reflns_limit_h_max 10
_diffrn_reflns_limit_h_min -10
_diffrn_reflns_limit_k_max 11
_diffrn_reflns_limit_k_min -11
_diffrn_reflns_limit_l_max 11
_diffrn_reflns_limit_l_min -12
_diffrn_reflns_number 5775
_diffrn_reflns_theta_full 27.50
_diffrn_reflns_theta_max 27.50
_diffrn_reflns_theta_min 2.72
_diffrn_standards_decay_% 0
_diffrn_standards_interval_count 0
_diffrn_standards_interval_time 0
_diffrn_standards_number 0
_exptl_absorpt_coefficient_mu 3.480
_exptl_absorpt_correction_T_max 0.373
_exptl_absorpt_correction_T_min 0.265
_exptl_absorpt_correction_type multi-scan
_exptl_absorpt_process_details
; 
multi-scan from symmetry-related measurements 
 Sortav (Blessing 1995) 
;
_exptl_crystal_colour 'pale yellow'
_exptl_crystal_density_diffrn 1.664
_exptl_crystal_density_method 'not measured'
_exptl_crystal_description plate
_exptl_crystal_F_000 296
_exptl_crystal_size_max 0.22
_exptl_crystal_size_mid 0.22
_exptl_crystal_size_min 0.15
_refine_diff_density_max 0.690
_refine_diff_density_min -0.688
_refine_diff_density_rms 0.087
_refine_ls_extinction_method none
_refine_ls_goodness_of_fit_ref 1.033
_refine_ls_hydrogen_treatment constr
_refine_ls_matrix_type full
_refine_ls_number_parameters 160
_refine_ls_number_reflns 2689
_refine_ls_number_restraints 0
_refine_ls_restrained_S_all 1.033
_refine_ls_R_factor_all 0.0476
_refine_ls_R_factor_gt 0.0362
_refine_ls_shift/su_max 0.000
_refine_ls_shift/su_mean 0.000
_refine_ls_structure_factor_coef Fsqd
_refine_ls_weighting_details 'calc w=1/[\s^2^(Fo^2^)+(0.0349P)^2^+0.3087P] where P=(Fo^2^+2Fc^2^)/3'
_refine_ls_weighting_scheme calc
_refine_ls_wR_factor_gt 0.0819
_refine_ls_wR_factor_ref 0.0870
_reflns_number_gt 2297
_reflns_number_total 2689
_reflns_threshold_expression I>2\s(I)
_cod_data_source_file ol060336z.cif
_cod_data_source_block k0506
_cod_depositor_comments
;
The following automatic conversions were performed:

'_symmetry_cell_setting' value 'Triclinic' changed to 'triclinic'
according to /home/saulius/struct/CIF-dictionaries/cif_core.dic
dictionary named 'cif_core.dic' version 2.4.1 from 2010-06-29.

Automatic conversion script
Id: cif_fix_values 1715 2011-07-08 13:25:40Z adriana 
;
_cod_original_cell_volume 589.10(6)
_cod_original_formula_sum 'C12 H11 Br O2 N2'
_cod_database_code 1505931

loop_
_symmetry_equiv_pos_as_xyz
'x, y, z'
'-x, -y, -z'

loop_
_atom_site_label
_atom_site_type_symbol
_atom_site_fract_x
_atom_site_fract_y
_atom_site_fract_z
_atom_site_U_iso_or_equiv
_atom_site_adp_type
_atom_site_occupancy
_atom_site_symmetry_multiplicity
_atom_site_calc_flag
_atom_site_refinement_flags
_atom_site_disorder_assembly
_atom_site_disorder_group
Br1 Br 0.27644(4) 0.61028(3) 0.42395(3) 0.02838(11) Uani 0.98 1 d P A 1
Br1* Br 0.0548(18) 0.4987(17) 0.3790(16) 0.025(3) Uiso 0.02 1 d P . 2
O1 O 0.6514(3) 0.5138(3) 0.2017(3) 0.0348(5) Uani 1 1 d . A 1
O2 O 0.2225(3) 0.2517(3) 0.2082(3) 0.0340(5) Uani 1 1 d . A 1
N1 N 0.4037(3) 0.4175(3) 0.2081(3) 0.0226(5) Uani 1 1 d . A 1
N2 N 0.3095(3) 0.5768(3) 0.1259(3) 0.0244(5) Uani 1 1 d . A 1
C1 C 0.5804(4) 0.4000(4) 0.2259(3) 0.0251(6) Uani 1 1 d . A 1
C2 C 0.6498(4) 0.2183(3) 0.2815(3) 0.0240(6) Uani 1 1 d . A 1
C3 C 0.8124(4) 0.1295(4) 0.3282(4) 0.0309(7) Uani 1 1 d . A 1
H3A H 0.9005 0.1839 0.3282 0.037 Uiso 1 1 calc R A 1
C4 C 0.8411(4) -0.0443(4) 0.3755(4) 0.0357(8) Uani 1 1 d . A 1
H4A H 0.9504 -0.1095 0.4097 0.043 Uiso 1 1 calc R A 1
C5 C 0.7133(5) -0.1229(4) 0.3733(3) 0.0356(8) Uani 1 1 d . A 1
H5A H 0.7377 -0.2406 0.4038 0.043 Uiso 1 1 calc R A 1
C6 C 0.5485(4) -0.0321(3) 0.3270(3) 0.0301(7) Uani 1 1 d . A 1
H6A H 0.4598 -0.0859 0.3270 0.036 Uiso 1 1 calc R A 1
C7 C 0.5205(4) 0.1395(3) 0.2813(3) 0.0234(6) Uani 1 1 d . A 1
C8 C 0.3607(4) 0.2674(3) 0.2284(3) 0.0237(6) Uani 1 1 d . A 1
C9 C 0.2398(4) 0.6900(3) 0.2108(3) 0.0248(6) Uani 1 1 d . A 1
C10 C 0.1126(4) 0.6094(4) 0.1886(3) 0.0258(6) Uani 1 1 d . A 1
H10A H 0.0689 0.5157 0.2834 0.031 Uiso 1 1 calc R A 1
C11 C 0.2728(4) 0.8651(3) 0.1158(4) 0.0312(7) Uani 1 1 d . A 1
H11A H 0.2407 0.9035 0.0128 0.047 Uiso 1 1 calc R A 1
H11B H 0.3995 0.8675 0.1049 0.047 Uiso 1 1 calc R A 1
H11C H 0.1998 0.9387 0.1678 0.047 Uiso 1 1 calc R A 1
C12 C -0.0103(4) 0.6975(4) 0.0705(4) 0.0328(7) Uani 1 1 d . A 1
H12A H -0.1281 0.7377 0.1196 0.049 Uiso 1 1 calc R A 1
H12B H -0.0218 0.6201 0.0284 0.049 Uiso 1 1 calc R A 1
H12C H 0.0386 0.7925 -0.0139 0.049 Uiso 1 1 calc R A 1

loop_
_atom_site_aniso_label
_atom_site_aniso_U_11
_atom_site_aniso_U_22
_atom_site_aniso_U_33
_atom_site_aniso_U_23
_atom_site_aniso_U_13
_atom_site_aniso_U_12
Br1 0.03622(19) 0.02346(16) 0.02643(18) -0.00937(13) -0.01123(12) -0.00158(12)
O1 0.0286(11) 0.0279(11) 0.0504(14) -0.0156(11) -0.0043(10) -0.0105(9)
O2 0.0354(12) 0.0350(12) 0.0393(13) -0.0146(10) -0.0140(10) -0.0105(10)
N1 0.0230(12) 0.0167(10) 0.0272(13) -0.0078(10) -0.0073(10) -0.0004(9)
N2 0.0271(12) 0.0184(11) 0.0247(13) -0.0056(10) -0.0069(10) -0.0017(9)
C1 0.0223(14) 0.0262(14) 0.0286(15) -0.0135(13) -0.0020(11) -0.0039(11)
C2 0.0253(14) 0.0232(13) 0.0211(14) -0.0086(12) -0.0007(11) -0.0038(11)
C3 0.0255(15) 0.0352(16) 0.0279(16) -0.0121(14) -0.0021(12) -0.0012(13)
C4 0.0324(17) 0.0336(16) 0.0268(16) -0.0088(14) -0.0024(13) 0.0093(14)
C5 0.0480(19) 0.0219(14) 0.0231(16) -0.0053(13) 0.0012(14) 0.0029(14)
C6 0.0440(18) 0.0227(14) 0.0213(15) -0.0082(12) -0.0010(13) -0.0071(13)
C7 0.0292(15) 0.0217(13) 0.0172(13) -0.0070(11) -0.0020(11) -0.0042(11)
C8 0.0289(15) 0.0238(13) 0.0207(14) -0.0094(11) -0.0036(11) -0.0076(11)
C9 0.0300(15) 0.0192(13) 0.0212(14) -0.0040(11) -0.0071(12) -0.0019(11)
C10 0.0250(14) 0.0245(13) 0.0260(15) -0.0098(12) -0.0044(11) -0.0014(11)
C11 0.0381(17) 0.0212(13) 0.0311(16) -0.0068(12) -0.0080(13) -0.0038(12)
C12 0.0295(16) 0.0345(16) 0.0320(17) -0.0119(14) -0.0089(13) 0.0000(13)

loop_
_atom_type_symbol
_atom_type_description
_atom_type_scat_dispersion_real
_atom_type_scat_dispersion_imag
_atom_type_scat_source
C C 0.0033 0.0016 'International Tables Vol C Tables 4.2.6.8 and 6.1.1.4'
H H 0.0000 0.0000 'International Tables Vol C Tables 4.2.6.8 and 6.1.1.4'
O O 0.0106 0.0060 'International Tables Vol C Tables 4.2.6.8 and 6.1.1.4'
N N 0.0061 0.0033 'International Tables Vol C Tables 4.2.6.8 and 6.1.1.4'
Br Br -0.2901 2.4595 'International Tables Vol C Tables 4.2.6.8 and 6.1.1.4'

loop_
_geom_angle_atom_site_label_1
_geom_angle_atom_site_label_2
_geom_angle_atom_site_label_3
_geom_angle
C1 N1 C8 113.0(2)
C1 N1 N2 119.7(2)
C8 N1 N2 123.6(2)
N1 N2 C9 116.1(2)
N1 N2 C10 115.2(2)
C9 N2 C10 59.39(18)
O1 C1 N1 124.8(3)
O1 C1 C2 130.3(3)
N1 C1 C2 104.9(2)
C3 C2 C7 121.8(3)
C3 C2 C1 129.8(3)
C7 C2 C1 108.4(2)
C2 C3 C4 117.0(3)
C5 C4 C3 121.3(3)
C4 C5 C6 121.3(3)
C7 C6 C5 117.1(3)
C6 C7 C2 121.5(3)
C6 C7 C8 129.5(3)
C2 C7 C8 109.0(2)
O2 C8 N1 125.8(3)
O2 C8 C7 130.0(3)
N1 C8 C7 104.2(2)
C10 C9 N2 61.09(17)
C10 C9 C11 126.4(2)
N2 C9 C11 113.6(2)
C10 C9 Br1 114.4(2)
N2 C9 Br1 119.19(18)
C11 C9 Br1 112.7(2)
C9 C10 C12 123.8(3)
C9 C10 N2 59.52(17)
C12 C10 N2 116.2(2)

loop_
_geom_bond_atom_site_label_1
_geom_bond_atom_site_label_2
_geom_bond_distance
_geom_bond_site_symmetry_2
Br1 C9 1.940(3) .
Br1* Br1* 2.29(3) 2_566
O1 C1 1.206(4) .
O2 C8 1.206(3) .
N1 C1 1.403(4) .
N1 C8 1.404(3) .
N1 N2 1.413(3) .
N2 C9 1.488(3) .
N2 C10 1.511(4) .
C1 C2 1.480(4) .
C2 C3 1.385(4) .
C2 C7 1.388(4) .
C3 C4 1.402(4) .
C4 C5 1.385(5) .
C5 C6 1.402(4) .
C6 C7 1.385(4) .
C7 C8 1.490(4) .
C9 C10 1.486(4) .
C9 C11 1.501(4) .
C10 C12 1.497(4) .
